data_7003260
loop_
_publ_author_name
'Beves, Jonathon E.'
'Dunphy, Emma L.'
'Constable, Edwin C.'
'Housecroft, Catherine E.'
'Kepert, Cameron J.'
'Neuburger, Markus'
'Price, David J.'
'Schaffner, Silvia'

_publ_section_title
;
 Vectorial property dependence in
 bis{4&#x2032;-(n-pyridyl)-2,2&#x2032;:6&#x2032;,2&#x2033;-terpyridine}iron(ii)
 and ruthenium(ii) complexes with n = 2, 3 and 4
;
_journal_issue 3
_journal_name_full 'Dalton Transactions'
_journal_page_first 386
_journal_paper_doi 10.1039/b714970k
_journal_year 2008
_chemical_formula_sum 'C40 H36 F12 N8 O2 P2 Ru'
_chemical_formula_weight 1051.78
_chemical_name_common '[Ru(tpy(2-py))2](PF6)2.4H2O'
_chemical_name_systematic
;
?
;
_space_group_IT_number 2
_symmetry_cell_setting triclinic
_symmetry_space_group_name_Hall '-P 1'
_symmetry_space_group_name_H-M 'P -1'
_atom_sites_solution_hydrogens geom
_atom_sites_solution_primary direct
_atom_sites_solution_secondary difmap
_audit_creation_method SHELXL-97
_cell_angle_alpha 94.305(5)
_cell_angle_beta 99.731(4)
_cell_angle_gamma 113.697(4)
_cell_formula_units_Z 4
_cell_length_a 16.124(4)
_cell_length_b 16.170(4)
_cell_length_c 17.526(4)
_cell_measurement_reflns_used 980
_cell_measurement_temperature 150(2)
_cell_measurement_theta_max 27.64
_cell_measurement_theta_min 3.02
_cell_volume 4071.9(17)
_computing_cell_refinement 'Bruker SMART'
_computing_data_collection 'Bruker SMART'
_computing_data_reduction 'Bruker SAINT'
_computing_molecular_graphics 'Bruker SHELXTL'
_computing_publication_material 'Bruker SHELXTL'
_computing_structure_refinement 'SHELXL-97 (Sheldrick, 1997)'
_computing_structure_solution 'SHELXS-97 (Sheldrick, 1990)'
_diffrn_ambient_temperature 150(2)
_diffrn_measured_fraction_theta_full 0.996
_diffrn_measured_fraction_theta_max 0.933
_diffrn_measurement_device_type 'Bruker SMART 1000 CCD'
_diffrn_measurement_method \w
_diffrn_radiation_monochromator graphite
_diffrn_radiation_source 'fine-focus sealed tube'
_diffrn_radiation_type MoK\a
_diffrn_radiation_wavelength 0.71073
_diffrn_reflns_av_R_equivalents 0.0179
_diffrn_reflns_av_sigmaI/netI 0.0470
_diffrn_reflns_limit_h_max 21
_diffrn_reflns_limit_h_min -20
_diffrn_reflns_limit_k_max 21
_diffrn_reflns_limit_k_min -15
_diffrn_reflns_limit_l_max 23
_diffrn_reflns_limit_l_min -19
_diffrn_reflns_number 27431
_diffrn_reflns_theta_full 25.00
_diffrn_reflns_theta_max 28.03
_diffrn_reflns_theta_min 1.19
_diffrn_standards_decay_% 0.00
_diffrn_standards_number 294
_exptl_absorpt_coefficient_mu 0.568
_exptl_absorpt_correction_T_max 0.970000
_exptl_absorpt_correction_T_min 0.840948
_exptl_absorpt_correction_type multi-scan
_exptl_absorpt_process_details 'SADABS, Bruker 1995'
_exptl_crystal_colour red
_exptl_crystal_density_diffrn 1.716
_exptl_crystal_density_method 'not measured'
_exptl_crystal_description plate
_exptl_crystal_F_000 2120
_exptl_crystal_size_max 0.45
_exptl_crystal_size_mid 0.3
_exptl_crystal_size_min 0.05
_refine_diff_density_max 2.220
_refine_diff_density_min -1.213
_refine_diff_density_rms 0.128
_refine_ls_extinction_method none
_refine_ls_goodness_of_fit_ref 1.030
_refine_ls_hydrogen_treatment constr
_refine_ls_matrix_type full
_refine_ls_number_parameters 1157
_refine_ls_number_reflns 18394
_refine_ls_number_restraints 0
_refine_ls_restrained_S_all 1.030
_refine_ls_R_factor_all 0.0838
_refine_ls_R_factor_gt 0.0598
_refine_ls_shift/su_max 0.001
_refine_ls_shift/su_mean 0.000
_refine_ls_structure_factor_coef Fsqd
_refine_ls_weighting_details 'calc w=1/[\s^2^(Fo^2^)+(0.0852P)^2^+12.2749P] where P=(Fo^2^+2Fc^2^)/3'
_refine_ls_weighting_scheme calc
_refine_ls_wR_factor_gt 0.1536
_refine_ls_wR_factor_ref 0.1718
_reflns_number_gt 13834
_reflns_number_total 18394
_reflns_threshold_expression >2sigma(I)
_cod_data_source_file b714970k.txt
_cod_data_source_block jb512abs
_cod_depositor_comments
;
The following automatic conversions were performed:
'_symmetry_cell_setting' value 'Triclinic' changed to 'triclinic'
according to '/home/saulius/struct/CIF-dictionaries/cif_core.dic'
dictionary named 'cif_core.dic' version 2.4.1 from 2010-06-29.

Automatic conversion script
Id: cif_fix_enum 1527 2010-12-29 10:47:43Z saulius 
;
_cod_original_cell_volume 4071.9(16)
_cod_original_sg_symbol_H-M P-1
_cod_database_code 7003260

loop_
_symmetry_equiv_pos_as_xyz
'x, y, z'
'-x, -y, -z'

loop_
_atom_site_label
_atom_site_type_symbol
_atom_site_fract_x
_atom_site_fract_y
_atom_site_fract_z
_atom_site_U_iso_or_equiv
_atom_site_adp_type
_atom_site_occupancy
_atom_site_symmetry_multiplicity
_atom_site_calc_flag
_atom_site_refinement_flags
_atom_site_disorder_assembly
_atom_site_disorder_group
Ru1 Ru 0.58488(2) 0.83780(2) 0.254287(19) 0.02371(10) Uani 1 1 d . . .
Ru2 Ru 0.09228(2) 0.34131(2) 0.294995(19) 0.02185(9) Uani 1 1 d . . .
P1 P 0.18667(9) 0.62588(10) -0.06264(8) 0.0371(3) Uani 1 1 d . . .
P2 P 0.11928(14) 0.86476(10) 0.47840(8) 0.0589(5) Uani 1 1 d . . .
P3 P 0.40683(8) 0.63333(8) 0.49123(7) 0.0294(3) Uani 1 1 d . . .
P40 P 0.2471(5) 0.2406(5) 0.0059(4) 0.082(2) Uiso 0.390(6) 1 d P . .
P41 P 0.21787(16) 0.17671(17) 0.00144(13) 0.0362(7) Uiso 0.610(6) 1 d P . .
F1 F 0.2225(2) 0.5489(2) -0.04283(19) 0.0532(8) Uani 1 1 d . . .
F2 F 0.2541(3) 0.6898(3) 0.0164(2) 0.0611(9) Uani 1 1 d . . .
F3 F 0.2645(3) 0.6656(3) -0.1110(2) 0.0643(10) Uani 1 1 d . . .
F4 F 0.1172(3) 0.5584(3) -0.14076(19) 0.0562(9) Uani 1 1 d . . .
F5 F 0.1067(2) 0.5824(2) -0.01618(19) 0.0514(8) Uani 1 1 d . . .
F6 F 0.1498(2) 0.7011(2) -0.0836(2) 0.0490(8) Uani 1 1 d . . .
F7 F 0.1339(3) 0.9548(3) 0.5332(2) 0.0713(11) Uani 1 1 d . . .
F12 F 0.1335(3) 0.8201(2) 0.5530(2) 0.0744(13) Uani 1 1 d . . .
F13 F 0.4545(2) 0.7143(2) 0.56461(18) 0.0515(8) Uani 1 1 d . . .
F14 F 0.3845(2) 0.70085(19) 0.43756(18) 0.0408(7) Uani 1 1 d . . .
F15 F 0.50557(19) 0.6630(2) 0.46677(16) 0.0363(6) Uani 1 1 d . . .
F16 F 0.36058(19) 0.55256(18) 0.41786(16) 0.0367(6) Uani 1 1 d . . .
F17 F 0.4299(2) 0.5660(2) 0.54444(18) 0.0434(7) Uani 1 1 d . . .
F18 F 0.3082(2) 0.6030(2) 0.5143(2) 0.0497(8) Uani 1 1 d . . .
F20 F 0.2997(3) 0.1805(4) 0.0681(2) 0.0914(16) Uani 1 1 d . . .
F21 F 0.3017(4) 0.2564(5) -0.0326(3) 0.116(2) Uani 1 1 d . . .
F22 F 0.2245(4) 0.1054(4) -0.0542(4) 0.1106(18) Uani 1 1 d . . .
F80 F 0.0038(5) 0.8315(5) 0.4907(5) 0.051(2) Uiso 0.483(10) 1 d P . .
F81 F 0.0239(10) 0.8094(10) 0.4620(9) 0.126(5) Uiso 0.517(10) 1 d P . .
F90 F 0.1317(7) 0.9065(6) 0.4016(5) 0.069(3) Uiso 0.483(10) 1 d P . .
F91 F 0.0795(6) 0.9097(5) 0.4057(4) 0.055(2) Uiso 0.517(10) 1 d P . .
F100 F 0.1309(8) 0.7766(6) 0.4287(5) 0.071(3) Uiso 0.483(10) 1 d P . .
F101 F 0.0765(6) 0.7724(5) 0.4216(4) 0.050(2) Uiso 0.517(10) 1 d P . .
F110 F 0.2408(8) 0.9126(7) 0.5002(7) 0.078(3) Uiso 0.483(10) 1 d P . .
F111 F 0.2109(7) 0.9075(7) 0.4630(7) 0.080(3) Uiso 0.517(10) 1 d P . .
F190 F 0.2346(7) 0.2898(7) 0.0550(6) 0.055(2) Uiso 0.390(6) 1 d P . .
F191 F 0.1977(7) 0.2309(7) 0.0594(6) 0.100(3) Uiso 0.610(6) 1 d P . .
F230 F 0.1643(8) 0.2269(9) -0.0561(7) 0.072(3) Uiso 0.390(6) 1 d P . .
F231 F 0.1376(4) 0.1747(5) -0.0653(4) 0.0558(16) Uiso 0.610(6) 1 d P . .
F240 F 0.1500(8) 0.1419(8) 0.0510(7) 0.068(3) Uiso 0.390(6) 1 d P . .
F241 F 0.1405(7) 0.0863(8) 0.0263(6) 0.113(3) Uiso 0.610(6) 1 d P . .
O20 O 0.3772(6) 0.8615(6) 0.5684(5) 0.125(3) Uiso 1 1 d . . .
O210 O 0.2258(5) 0.9466(4) 0.0566(4) 0.058(2) Uiso 0.689(12) 1 d P . .
O220 O 0.3653(4) 0.8931(4) 0.0490(4) 0.054(2) Uiso 0.699(13) 1 d P . .
O230 O 0.4553(5) 0.3937(5) 0.0801(4) 0.056(2) Uiso 0.598(11) 1 d P . .
N1 N 0.6991(3) 0.8075(2) 0.2707(2) 0.0250(7) Uani 1 1 d . . .
N2 N 0.6177(2) 0.8527(2) 0.3700(2) 0.0238(7) Uani 1 1 d . . .
N3 N 0.4828(3) 0.8716(2) 0.2846(2) 0.0283(8) Uani 1 1 d . . .
N4 N 0.4889(3) 0.7018(2) 0.2244(2) 0.0261(8) Uani 1 1 d . . .
N5 N 0.5534(3) 0.8248(3) 0.1385(2) 0.0274(8) Uani 1 1 d . . .
N6 N 0.6666(3) 0.9691(2) 0.2371(2) 0.0263(8) Uani 1 1 d . . .
N7 N 0.2164(2) 0.3320(2) 0.2974(2) 0.0240(7) Uani 1 1 d . . .
N8 N 0.1424(2) 0.3621(2) 0.4097(2) 0.0223(7) Uani 1 1 d . . .
N9 N -0.0110(3) 0.3610(2) 0.3389(2) 0.0264(8) Uani 1 1 d . . .
N10 N 0.0214(3) 0.2002(2) 0.2727(2) 0.0276(8) Uani 1 1 d . . .
N11 N 0.0520(2) 0.3194(2) 0.1797(2) 0.0244(7) Uani 1 1 d . . .
N12 N 0.1421(2) 0.4742(2) 0.2705(2) 0.0247(7) Uani 1 1 d . . .
N13 N 0.7785(3) 0.8907(3) 0.6470(2) 0.0415(10) Uani 1 1 d . . .
N14 N 0.4758(3) 0.8720(4) -0.1416(3) 0.0523(13) Uani 1 1 d . . .
N15 N 0.2069(3) 0.4417(3) 0.6996(2) 0.0331(9) Uani 1 1 d . . .
N16 N -0.0660(4) 0.1846(3) -0.1034(3) 0.0472(11) Uani 1 1 d . . .
C1 C 0.7369(3) 0.7825(3) 0.2160(3) 0.0310(10) Uani 1 1 d . . .
H1 H 0.7074 0.7732 0.1623 0.037 Uiso 1 1 calc R . .
C2 C 0.8180(3) 0.7696(3) 0.2349(3) 0.0335(10) Uani 1 1 d . . .
H2 H 0.8423 0.7505 0.1947 0.040 Uiso 1 1 calc R . .
C3 C 0.8622(3) 0.7848(3) 0.3120(3) 0.0333(10) Uani 1 1 d . . .
H3 H 0.9185 0.7782 0.3258 0.040 Uiso 1 1 calc R . .
C4 C 0.8238(3) 0.8100(3) 0.3699(3) 0.0285(9) Uani 1 1 d . . .
H4 H 0.8537 0.8206 0.4236 0.034 Uiso 1 1 calc R . .
C5 C 0.7420(3) 0.8195(3) 0.3488(2) 0.0260(9) Uani 1 1 d . . .
C6 C 0.6941(3) 0.8427(3) 0.4054(2) 0.0248(9) Uani 1 1 d . . .
C7 C 0.7186(3) 0.8529(3) 0.4855(3) 0.0268(9) Uani 1 1 d . . .
H7 H 0.7717 0.8450 0.5096 0.032 Uiso 1 1 calc R . .
C8 C 0.6653(3) 0.8748(3) 0.5317(3) 0.0273(9) Uani 1 1 d . . .
C9 C 0.6938(3) 0.8866(3) 0.6185(3) 0.0299(10) Uani 1 1 d . . .
C10 C 0.6363(4) 0.8918(3) 0.6665(3) 0.0319(10) Uani 1 1 d . . .
H10 H 0.5760 0.8867 0.6448 0.038 Uiso 1 1 calc R . .
C11 C 0.6676(4) 0.9044(3) 0.7466(3) 0.0398(12) Uani 1 1 d . . .
H11 H 0.6290 0.9085 0.7807 0.048 Uiso 1 1 calc R . .
C12 C 0.7553(4) 0.9112(3) 0.7771(3) 0.0396(12) Uani 1 1 d . . .
H12 H 0.7783 0.9208 0.8321 0.048 Uiso 1 1 calc R . .
C13 C 0.8083(4) 0.9037(4) 0.7258(3) 0.0434(12) Uani 1 1 d . . .
H13 H 0.8684 0.9078 0.7464 0.052 Uiso 1 1 calc R . .
C14 C 0.5874(3) 0.8857(3) 0.4947(3) 0.0282(9) Uani 1 1 d . . .
H14 H 0.5503 0.9008 0.5248 0.034 Uiso 1 1 calc R . .
C15 C 0.5645(3) 0.8741(3) 0.4132(3) 0.0262(9) Uani 1 1 d . . .
C16 C 0.4861(3) 0.8820(3) 0.3633(3) 0.0295(9) Uani 1 1 d . . .
C17 C 0.4169(3) 0.8968(3) 0.3917(3) 0.0351(11) Uani 1 1 d . . .
H17 H 0.4194 0.9039 0.4465 0.042 Uiso 1 1 calc R . .
C18 C 0.3442(4) 0.9011(3) 0.3400(4) 0.0409(12) Uani 1 1 d . . .
H18 H 0.2964 0.9107 0.3589 0.049 Uiso 1 1 calc R . .
C19 C 0.3420(4) 0.8913(3) 0.2605(3) 0.0400(12) Uani 1 1 d . . .
H19 H 0.2928 0.8944 0.2242 0.048 Uiso 1 1 calc R . .
C20 C 0.4118(3) 0.8771(3) 0.2347(3) 0.0332(10) Uani 1 1 d . . .
H20 H 0.4102 0.8708 0.1800 0.040 Uiso 1 1 calc R . .
C21 C 0.4553(3) 0.6422(3) 0.2732(3) 0.0296(9) Uani 1 1 d . . .
H21 H 0.4771 0.6619 0.3282 0.035 Uiso 1 1 calc R . .
C22 C 0.3900(3) 0.5534(3) 0.2458(3) 0.0333(10) Uani 1 1 d . . .
H22 H 0.3676 0.5127 0.2815 0.040 Uiso 1 1 calc R . .
C23 C 0.3574(3) 0.5242(3) 0.1658(3) 0.0349(10) Uani 1 1 d . . .
H23 H 0.3135 0.4630 0.1461 0.042 Uiso 1 1 calc R . .
C24 C 0.3895(3) 0.5848(3) 0.1152(3) 0.0340(10) Uani 1 1 d . . .
H24 H 0.3669 0.5663 0.0602 0.041 Uiso 1 1 calc R . .
C25 C 0.4552(3) 0.6731(3) 0.1453(3) 0.0282(9) Uani 1 1 d . . .
C26 C 0.4926(3) 0.7436(3) 0.0957(3) 0.0286(9) Uani 1 1 d . . .
C27 C 0.4692(3) 0.7336(3) 0.0147(3) 0.0322(10) Uani 1 1 d . . .
H27 H 0.4272 0.6759 -0.0153 0.039 Uiso 1 1 calc R . .
C28 C 0.5081(3) 0.8093(4) -0.0225(3) 0.0334(10) Uani 1 1 d . . .
C29 C 0.4799(3) 0.7998(4) -0.1091(3) 0.0366(11) Uani 1 1 d . . .
C30 C 0.4569(3) 0.7185(3) -0.1518(3) 0.0330(10) Uani 1 1 d . . .
H30 H 0.4623 0.6700 -0.1271 0.040 Uiso 1 1 calc R . .
C31 C 0.4259(4) 0.7060(4) -0.2305(3) 0.0470(14) Uani 1 1 d . . .
H31 H 0.4097 0.6484 -0.2609 0.056 Uiso 1 1 calc R . .
C32 C 0.4175(4) 0.7755(5) -0.2671(3) 0.0474(14) Uani 1 1 d . . .
H32 H 0.3944 0.7662 -0.3221 0.057 Uiso 1 1 calc R . .
C33 C 0.4435(4) 0.8592(5) -0.2217(3) 0.0471(14) Uani 1 1 d . . .
H33 H 0.4392 0.9084 -0.2459 0.057 Uiso 1 1 calc R . .
C34 C 0.5709(3) 0.8933(4) 0.0227(3) 0.0360(11) Uani 1 1 d . . .
H34 H 0.5978 0.9455 -0.0015 0.043 Uiso 1 1 calc R . .
C35 C 0.5930(3) 0.8989(3) 0.1032(3) 0.0307(10) Uani 1 1 d . . .
C36 C 0.6583(3) 0.9805(3) 0.1591(3) 0.0298(9) Uani 1 1 d . . .
C37 C 0.7079(4) 1.0639(3) 0.1376(3) 0.0353(11) Uani 1 1 d . . .
H37 H 0.7018 1.0705 0.0838 0.042 Uiso 1 1 calc R . .
C38 C 0.7664(4) 1.1373(3) 0.1946(3) 0.0372(11) Uani 1 1 d . . .
H38 H 0.8002 1.1952 0.1805 0.045 Uiso 1 1 calc R . .
C39 C 0.7750(4) 1.1256(3) 0.2725(3) 0.0353(11) Uani 1 1 d . . .
H39 H 0.8153 1.1753 0.3126 0.042 Uiso 1 1 calc R . .
C40 C 0.7243(3) 1.0408(3) 0.2914(3) 0.0290(9) Uani 1 1 d . . .
H40 H 0.7309 1.0333 0.3450 0.035 Uiso 1 1 calc R . .
C41 C 0.2513(3) 0.3162(3) 0.2357(3) 0.0269(9) Uani 1 1 d . . .
H41 H 0.2150 0.3056 0.1843 0.032 Uiso 1 1 calc R . .
C42 C 0.3368(3) 0.3148(3) 0.2442(3) 0.0312(10) Uani 1 1 d . . .
H42 H 0.3586 0.3029 0.1995 0.037 Uiso 1 1 calc R . .
C43 C 0.3907(3) 0.3308(3) 0.3186(3) 0.0323(10) Uani 1 1 d . . .
H43 H 0.4506 0.3311 0.3256 0.039 Uiso 1 1 calc R . .
C44 C 0.3559(3) 0.3466(3) 0.3832(3) 0.0293(9) Uani 1 1 d . . .
H44 H 0.3916 0.3572 0.4349 0.035 Uiso 1 1 calc R . .
C45 C 0.2693(3) 0.3466(3) 0.3714(2) 0.0234(8) Uani 1 1 d . . .
C46 C 0.2263(3) 0.3625(3) 0.4355(2) 0.0228(8) Uani 1 1 d . . .
C47 C 0.2654(3) 0.3806(3) 0.5149(2) 0.0252(9) Uani 1 1 d . . .
H47 H 0.3244 0.3807 0.5327 0.030 Uiso 1 1 calc R . .
C48 C 0.2177(3) 0.3987(3) 0.5692(2) 0.0250(9) Uani 1 1 d . . .
C49 C 0.2596(3) 0.4247(3) 0.6546(3) 0.0271(9) Uani 1 1 d . . .
C50 C 0.3473(4) 0.4308(3) 0.6864(3) 0.0351(10) Uani 1 1 d . . .
H50 H 0.3837 0.4191 0.6533 0.042 Uiso 1 1 calc R . .
C51 C 0.3812(4) 0.4541(4) 0.7667(3) 0.0414(12) Uani 1 1 d . . .
H51 H 0.4409 0.4583 0.7896 0.050 Uiso 1 1 calc R . .
C52 C 0.3268(4) 0.4709(4) 0.8129(3) 0.0404(12) Uani 1 1 d . . .
H52 H 0.3478 0.4863 0.8683 0.048 Uiso 1 1 calc R . .
C53 C 0.2414(4) 0.4649(3) 0.7771(3) 0.0364(11) Uani 1 1 d . . .
H53 H 0.2048 0.4779 0.8091 0.044 Uiso 1 1 calc R . .
C54 C 0.1301(3) 0.3957(3) 0.5401(3) 0.0259(9) Uani 1 1 d . . .
H54 H 0.0955 0.4062 0.5755 0.031 Uiso 1 1 calc R . .
C55 C 0.0933(3) 0.3774(3) 0.4601(3) 0.0245(8) Uani 1 1 d . . .
C56 C 0.0046(3) 0.3753(3) 0.4192(3) 0.0269(9) Uani 1 1 d . . .
C57 C -0.0597(3) 0.3871(3) 0.4571(3) 0.0325(10) Uani 1 1 d . . .
H57 H -0.0490 0.3951 0.5127 0.039 Uiso 1 1 calc R . .
C58 C -0.1391(3) 0.3873(3) 0.4136(3) 0.0377(11) Uani 1 1 d . . .
H58 H -0.1837 0.3952 0.4389 0.045 Uiso 1 1 calc R . .
C59 C -0.1536(3) 0.3760(3) 0.3326(3) 0.0362(11) Uani 1 1 d . . .
H59 H -0.2076 0.3769 0.3017 0.043 Uiso 1 1 calc R . .
C60 C -0.0882(3) 0.3634(3) 0.2974(3) 0.0304(10) Uani 1 1 d . . .
H60 H -0.0980 0.3561 0.2418 0.036 Uiso 1 1 calc R . .
C61 C 0.0043(3) 0.1424(3) 0.3257(3) 0.0340(10) Uani 1 1 d . . .
H61 H 0.0245 0.1670 0.3800 0.041 Uiso 1 1 calc R . .
C62 C -0.0418(4) 0.0480(3) 0.3037(3) 0.0429(13) Uani 1 1 d . . .
H62 H -0.0528 0.0089 0.3422 0.051 Uiso 1 1 calc R . .
C63 C -0.0713(4) 0.0120(3) 0.2250(4) 0.0462(13) Uani 1 1 d . . .
H63 H -0.1028 -0.0523 0.2088 0.055 Uiso 1 1 calc R . .
C64 C -0.0548(4) 0.0703(3) 0.1696(3) 0.0398(12) Uani 1 1 d . . .
H64 H -0.0744 0.0463 0.1152 0.048 Uiso 1 1 calc R . .
C65 C -0.0091(3) 0.1640(3) 0.1946(3) 0.0308(10) Uani 1 1 d . . .
C66 C 0.0102(3) 0.2323(3) 0.1406(3) 0.0272(9) Uani 1 1 d . . .
C67 C -0.0080(3) 0.2150(3) 0.0599(3) 0.0313(10) Uani 1 1 d . . .
H67 H -0.0370 0.1538 0.0331 0.038 Uiso 1 1 calc R . .
C68 C 0.0164(3) 0.2882(3) 0.0173(3) 0.0296(9) Uani 1 1 d . . .
C69 C -0.0063(3) 0.2698(3) -0.0697(3) 0.0326(10) Uani 1 1 d . . .
C70 C 0.0320(4) 0.3370(4) -0.1139(3) 0.0471(14) Uani 1 1 d . . .
H70 H 0.0747 0.3969 -0.0889 0.057 Uiso 1 1 calc R . .
C71 C 0.0074(4) 0.3161(5) -0.1953(3) 0.0530(15) Uani 1 1 d . . .
H71 H 0.0320 0.3618 -0.2265 0.064 Uiso 1 1 calc R . .
C72 C -0.0524(4) 0.2294(5) -0.2294(3) 0.0478(15) Uani 1 1 d . . .
H72 H -0.0698 0.2133 -0.2849 0.057 Uiso 1 1 calc R . .
C73 C -0.0869(5) 0.1657(4) -0.1822(3) 0.0521(15) Uani 1 1 d . . .
H73 H -0.1277 0.1049 -0.2064 0.063 Uiso 1 1 calc R . .
C74 C 0.0605(3) 0.3769(3) 0.0585(3) 0.0283(9) Uani 1 1 d . . .
H74 H 0.0784 0.4276 0.0311 0.034 Uiso 1 1 calc R . .
C75 C 0.0782(3) 0.3911(3) 0.1396(2) 0.0257(9) Uani 1 1 d . . .
C76 C 0.1255(3) 0.4795(3) 0.1924(3) 0.0261(9) Uani 1 1 d . . .
C77 C 0.1520(3) 0.5638(3) 0.1659(3) 0.0333(10) Uani 1 1 d . . .
H77 H 0.1407 0.5664 0.1114 0.040 Uiso 1 1 calc R . .
C78 C 0.1949(4) 0.6432(3) 0.2200(3) 0.0401(12) Uani 1 1 d . . .
H78 H 0.2135 0.7011 0.2028 0.048 Uiso 1 1 calc R . .
C79 C 0.2106(4) 0.6382(3) 0.2991(3) 0.0375(11) Uani 1 1 d . . .
H79 H 0.2398 0.6922 0.3370 0.045 Uiso 1 1 calc R . .
C80 C 0.1828(3) 0.5523(3) 0.3219(3) 0.0286(9) Uani 1 1 d . . .
H80 H 0.1931 0.5487 0.3764 0.034 Uiso 1 1 calc R . .
O231 O 0.5010(3) 0.4684(3) 0.0256(3) 0.070(4) Uiso 0.402(11) 1 d PR . .
O211 O 0.2748(16) 0.8808(15) 0.0580(13) 0.101(8) Uiso 0.311(12) 1 d P . .
O221 O 0.472(2) 0.985(2) 0.062(2) 0.162(14) Uiso 0.301(13) 1 d P . .

loop_
_atom_site_aniso_label
_atom_site_aniso_U_11
_atom_site_aniso_U_22
_atom_site_aniso_U_33
_atom_site_aniso_U_23
_atom_site_aniso_U_13
_atom_site_aniso_U_12
Ru1 0.02457(18) 0.02262(17) 0.02001(17) 0.00414(13) 0.00349(13) 0.00642(14)
Ru2 0.02066(17) 0.02090(17) 0.01920(17) 0.00453(12) 0.00135(12) 0.00488(13)
P1 0.0349(7) 0.0523(8) 0.0312(6) 0.0179(6) 0.0094(5) 0.0228(6)
P2 0.0835(12) 0.0330(7) 0.0230(6) 0.0052(5) 0.0052(7) -0.0102(8)
P3 0.0283(6) 0.0271(6) 0.0256(6) 0.0038(5) 0.0046(5) 0.0050(5)
F1 0.057(2) 0.066(2) 0.0449(19) 0.0113(16) 0.0004(16) 0.0384(18)
F2 0.060(2) 0.058(2) 0.056(2) -0.0002(17) -0.0023(18) 0.0231(18)
F3 0.050(2) 0.088(3) 0.073(3) 0.037(2) 0.0333(19) 0.035(2)
F4 0.058(2) 0.072(2) 0.0372(18) 0.0138(16) -0.0020(15) 0.0298(19)
F5 0.0496(19) 0.072(2) 0.0472(19) 0.0350(17) 0.0207(15) 0.0313(18)
F6 0.0486(19) 0.059(2) 0.056(2) 0.0301(17) 0.0222(16) 0.0309(16)
F7 0.088(3) 0.053(2) 0.056(2) 0.0053(18) 0.016(2) 0.013(2)
F12 0.114(4) 0.046(2) 0.0358(19) 0.0057(15) -0.004(2) 0.014(2)
F13 0.061(2) 0.0453(18) 0.0328(16) -0.0071(14) 0.0057(15) 0.0108(16)
F14 0.0389(16) 0.0335(15) 0.0454(17) 0.0129(13) 0.0027(13) 0.0120(13)
F15 0.0267(14) 0.0419(16) 0.0332(14) 0.0132(12) 0.0044(11) 0.0069(12)
F16 0.0350(15) 0.0295(14) 0.0352(15) -0.0007(11) 0.0020(12) 0.0065(12)
F17 0.0363(16) 0.0403(16) 0.0416(17) 0.0184(13) 0.0030(13) 0.0041(13)
F18 0.0422(18) 0.057(2) 0.054(2) 0.0141(16) 0.0247(15) 0.0187(16)
F20 0.069(3) 0.167(5) 0.056(2) 0.029(3) 0.013(2) 0.065(3)
F21 0.097(4) 0.186(6) 0.042(2) 0.001(3) 0.015(3) 0.039(4)
F22 0.068(3) 0.124(5) 0.116(4) -0.015(4) -0.006(3) 0.032(3)
N1 0.0285(19) 0.0207(17) 0.0224(17) 0.0034(14) 0.0057(14) 0.0067(15)
N2 0.0266(18) 0.0174(16) 0.0254(18) 0.0045(14) 0.0076(14) 0.0062(14)
N3 0.030(2) 0.0219(18) 0.0297(19) 0.0049(15) 0.0037(16) 0.0083(15)
N4 0.0238(18) 0.0261(18) 0.0264(19) 0.0044(15) 0.0062(15) 0.0082(15)
N5 0.0225(18) 0.0306(19) 0.0238(18) 0.0037(15) 0.0023(14) 0.0070(15)
N6 0.0267(19) 0.0269(18) 0.0231(18) 0.0055(14) 0.0037(15) 0.0096(15)
N7 0.0244(18) 0.0217(17) 0.0221(17) 0.0051(14) 0.0036(14) 0.0062(14)
N8 0.0218(17) 0.0189(16) 0.0215(17) 0.0066(13) 0.0030(13) 0.0039(14)
N9 0.0235(18) 0.0206(17) 0.0296(19) 0.0057(14) 0.0014(15) 0.0052(14)
N10 0.0248(19) 0.0235(18) 0.0285(19) 0.0053(15) 0.0036(15) 0.0048(15)
N11 0.0236(18) 0.0236(17) 0.0228(17) 0.0059(14) 0.0032(14) 0.0071(14)
N12 0.0210(17) 0.0235(17) 0.0245(18) 0.0054(14) 0.0007(14) 0.0056(14)
N13 0.052(3) 0.044(3) 0.029(2) 0.0075(19) 0.0092(19) 0.021(2)
N14 0.040(3) 0.076(4) 0.032(2) 0.009(2) 0.006(2) 0.017(3)
N15 0.037(2) 0.033(2) 0.030(2) 0.0023(16) 0.0051(17) 0.0164(18)
N16 0.060(3) 0.046(3) 0.027(2) -0.0001(19) 0.004(2) 0.017(2)
C1 0.037(3) 0.029(2) 0.027(2) 0.0080(18) 0.0134(19) 0.011(2)
C2 0.036(3) 0.032(2) 0.040(3) 0.010(2) 0.020(2) 0.015(2)
C3 0.030(2) 0.033(2) 0.039(3) 0.009(2) 0.010(2) 0.014(2)
C4 0.029(2) 0.024(2) 0.029(2) 0.0082(18) 0.0060(18) 0.0084(18)
C5 0.030(2) 0.0200(19) 0.023(2) 0.0053(16) 0.0070(17) 0.0055(17)
C6 0.026(2) 0.0186(19) 0.025(2) 0.0047(16) 0.0059(17) 0.0047(16)
C7 0.028(2) 0.022(2) 0.026(2) 0.0046(17) 0.0021(17) 0.0070(17)
C8 0.032(2) 0.021(2) 0.024(2) 0.0032(16) 0.0062(18) 0.0073(18)
C9 0.038(3) 0.022(2) 0.025(2) 0.0048(17) 0.0066(19) 0.0091(19)
C10 0.038(3) 0.030(2) 0.028(2) 0.0050(18) 0.006(2) 0.015(2)
C11 0.052(3) 0.031(2) 0.037(3) 0.005(2) 0.017(2) 0.015(2)
C12 0.052(3) 0.032(3) 0.026(2) 0.0042(19) 0.002(2) 0.012(2)
C13 0.045(3) 0.049(3) 0.037(3) 0.018(2) 0.006(2) 0.020(3)
C14 0.035(2) 0.022(2) 0.027(2) 0.0014(17) 0.0110(19) 0.0094(18)
C15 0.027(2) 0.0189(19) 0.030(2) 0.0047(17) 0.0095(18) 0.0060(17)
C16 0.032(2) 0.020(2) 0.033(2) 0.0040(17) 0.0070(19) 0.0083(18)
C17 0.034(3) 0.027(2) 0.042(3) 0.002(2) 0.011(2) 0.011(2)
C18 0.032(3) 0.033(3) 0.060(3) 0.006(2) 0.013(2) 0.015(2)
C19 0.035(3) 0.033(3) 0.050(3) 0.007(2) 0.001(2) 0.016(2)
C20 0.035(3) 0.028(2) 0.034(2) 0.0049(19) 0.002(2) 0.013(2)
C21 0.032(2) 0.031(2) 0.025(2) 0.0063(18) 0.0082(18) 0.0113(19)
C22 0.035(3) 0.029(2) 0.036(3) 0.0088(19) 0.014(2) 0.010(2)
C23 0.029(2) 0.028(2) 0.040(3) 0.002(2) 0.006(2) 0.0055(19)
C24 0.028(2) 0.034(2) 0.032(2) 0.001(2) 0.0041(19) 0.007(2)
C25 0.024(2) 0.031(2) 0.026(2) 0.0051(18) 0.0052(17) 0.0086(18)
C26 0.023(2) 0.031(2) 0.026(2) 0.0036(18) 0.0033(17) 0.0063(18)
C27 0.028(2) 0.038(3) 0.023(2) -0.0008(19) 0.0007(18) 0.009(2)
C28 0.027(2) 0.044(3) 0.023(2) 0.005(2) 0.0034(18) 0.010(2)
C29 0.022(2) 0.052(3) 0.024(2) 0.006(2) 0.0032(18) 0.005(2)
C30 0.024(2) 0.041(3) 0.028(2) 0.009(2) 0.0067(18) 0.006(2)
C31 0.029(3) 0.064(4) 0.037(3) 0.001(3) 0.010(2) 0.009(3)
C32 0.034(3) 0.080(4) 0.024(2) 0.004(3) 0.001(2) 0.023(3)
C33 0.040(3) 0.070(4) 0.028(3) 0.010(3) 0.004(2) 0.022(3)
C34 0.028(2) 0.042(3) 0.027(2) 0.010(2) 0.0051(19) 0.002(2)
C35 0.027(2) 0.034(2) 0.025(2) 0.0064(18) 0.0039(18) 0.0070(19)
C36 0.031(2) 0.033(2) 0.024(2) 0.0081(18) 0.0030(18) 0.0125(19)
C37 0.040(3) 0.035(3) 0.026(2) 0.0088(19) 0.006(2) 0.011(2)
C38 0.044(3) 0.027(2) 0.034(3) 0.012(2) 0.008(2) 0.007(2)
C39 0.041(3) 0.027(2) 0.031(2) 0.0029(19) 0.004(2) 0.009(2)
C40 0.032(2) 0.028(2) 0.023(2) 0.0039(17) 0.0008(18) 0.0106(19)
C41 0.031(2) 0.023(2) 0.022(2) 0.0028(16) 0.0044(17) 0.0067(18)
C42 0.034(2) 0.030(2) 0.028(2) 0.0033(18) 0.0093(19) 0.012(2)
C43 0.027(2) 0.034(2) 0.036(3) 0.005(2) 0.0066(19) 0.013(2)
C44 0.030(2) 0.029(2) 0.029(2) 0.0063(18) 0.0041(18) 0.0125(19)
C45 0.027(2) 0.0183(19) 0.0198(19) 0.0043(15) 0.0019(16) 0.0058(16)
C46 0.023(2) 0.0171(18) 0.026(2) 0.0068(16) 0.0043(16) 0.0059(16)
C47 0.025(2) 0.021(2) 0.025(2) 0.0048(16) 0.0004(17) 0.0068(17)
C48 0.030(2) 0.0181(19) 0.024(2) 0.0044(16) 0.0043(17) 0.0076(17)
C49 0.035(2) 0.022(2) 0.022(2) 0.0045(16) 0.0049(18) 0.0096(18)
C50 0.037(3) 0.038(3) 0.029(2) 0.004(2) 0.006(2) 0.015(2)
C51 0.041(3) 0.049(3) 0.029(3) 0.002(2) 0.000(2) 0.019(2)
C52 0.051(3) 0.039(3) 0.024(2) -0.002(2) 0.000(2) 0.016(2)
C53 0.050(3) 0.036(3) 0.023(2) 0.0010(19) 0.010(2) 0.018(2)
C54 0.029(2) 0.022(2) 0.026(2) 0.0042(16) 0.0091(17) 0.0074(17)
C55 0.025(2) 0.0207(19) 0.026(2) 0.0061(16) 0.0076(17) 0.0065(17)
C56 0.026(2) 0.021(2) 0.030(2) 0.0059(17) 0.0043(18) 0.0058(17)
C57 0.029(2) 0.030(2) 0.038(3) 0.0043(19) 0.011(2) 0.0099(19)
C58 0.030(3) 0.031(2) 0.055(3) 0.007(2) 0.014(2) 0.014(2)
C59 0.026(2) 0.029(2) 0.050(3) 0.005(2) 0.001(2) 0.0105(19)
C60 0.026(2) 0.023(2) 0.037(2) 0.0079(18) 0.0005(19) 0.0067(18)
C61 0.034(3) 0.031(2) 0.034(2) 0.011(2) 0.011(2) 0.008(2)
C62 0.045(3) 0.028(2) 0.046(3) 0.016(2) 0.013(2) 0.003(2)
C63 0.045(3) 0.022(2) 0.056(3) 0.008(2) 0.007(3) 0.000(2)
C64 0.039(3) 0.029(2) 0.037(3) 0.000(2) 0.000(2) 0.004(2)
C65 0.029(2) 0.025(2) 0.033(2) 0.0034(18) 0.0039(19) 0.0057(18)
C66 0.023(2) 0.027(2) 0.026(2) 0.0042(17) -0.0001(17) 0.0069(17)
C67 0.025(2) 0.034(2) 0.029(2) 0.0000(19) 0.0017(18) 0.0083(19)
C68 0.025(2) 0.037(2) 0.026(2) 0.0047(18) 0.0037(17) 0.0127(19)
C69 0.026(2) 0.044(3) 0.025(2) 0.000(2) 0.0008(18) 0.015(2)
C70 0.050(3) 0.047(3) 0.029(3) 0.005(2) 0.003(2) 0.008(3)
C71 0.048(3) 0.071(4) 0.031(3) 0.017(3) 0.006(2) 0.015(3)
C72 0.034(3) 0.085(4) 0.021(2) 0.000(3) 0.001(2) 0.025(3)
C73 0.059(4) 0.055(4) 0.035(3) -0.007(3) -0.001(3) 0.022(3)
C74 0.028(2) 0.034(2) 0.022(2) 0.0073(18) 0.0025(17) 0.0129(19)
C75 0.023(2) 0.028(2) 0.023(2) 0.0052(17) 0.0025(16) 0.0085(17)
C76 0.025(2) 0.025(2) 0.028(2) 0.0073(17) 0.0043(17) 0.0101(17)
C77 0.037(3) 0.031(2) 0.030(2) 0.0128(19) 0.005(2) 0.013(2)
C78 0.044(3) 0.025(2) 0.045(3) 0.012(2) 0.005(2) 0.009(2)
C79 0.039(3) 0.021(2) 0.041(3) 0.0038(19) -0.003(2) 0.007(2)
C80 0.027(2) 0.025(2) 0.028(2) 0.0020(17) -0.0010(17) 0.0076(18)

loop_
_atom_type_symbol
_atom_type_description
_atom_type_scat_dispersion_real
_atom_type_scat_dispersion_imag
_atom_type_scat_source
C C 0.0033 0.0016 'International Tables Vol C Tables 4.2.6.8 and 6.1.1.4'
H H 0.0000 0.0000 'International Tables Vol C Tables 4.2.6.8 and 6.1.1.4'
N N 0.0061 0.0033 'International Tables Vol C Tables 4.2.6.8 and 6.1.1.4'
F F 0.0171 0.0103 'International Tables Vol C Tables 4.2.6.8 and 6.1.1.4'
P P 0.1023 0.0942 'International Tables Vol C Tables 4.2.6.8 and 6.1.1.4'
Ru Ru -1.2594 0.8363 'International Tables Vol C Tables 4.2.6.8 and 6.1.1.4'
O O 0.0106 0.0060 'International Tables Vol C Tables 4.2.6.8 and 6.1.1.4'

loop_
_geom_angle_atom_site_label_1
_geom_angle_atom_site_label_2
_geom_angle_atom_site_label_3
_geom_angle
_geom_angle_site_symmetry_1
_geom_angle_site_symmetry_3
_geom_angle_publ_flag
N2 Ru1 N5 179.12(15) . . ?
N2 Ru1 N3 78.63(15) . . ?
N5 Ru1 N3 101.45(15) . . ?
N2 Ru1 N1 79.06(14) . . ?
N5 Ru1 N1 100.87(15) . . ?
N3 Ru1 N1 157.66(15) . . ?
N2 Ru1 N6 100.16(14) . . ?
N5 Ru1 N6 78.96(15) . . ?
N3 Ru1 N6 94.39(14) . . ?
N1 Ru1 N6 90.53(14) . . ?
N2 Ru1 N4 102.26(14) . . ?
N5 Ru1 N4 78.62(15) . . ?
N3 Ru1 N4 89.28(14) . . ?
N1 Ru1 N4 94.43(14) . . ?
N6 Ru1 N4 157.57(14) . . ?
N11 Ru2 N8 175.13(15) . . ?
N11 Ru2 N7 95.89(14) . . ?
N8 Ru2 N7 79.24(14) . . ?
N11 Ru2 N10 78.82(15) . . ?
N8 Ru2 N10 101.02(14) . . ?
N7 Ru2 N10 90.71(14) . . ?
N11 Ru2 N9 106.44(15) . . ?
N8 Ru2 N9 78.44(15) . . ?
N7 Ru2 N9 157.66(14) . . ?
N10 Ru2 N9 94.35(14) . . ?
N11 Ru2 N12 78.70(14) . . ?
N8 Ru2 N12 101.57(14) . . ?
N7 Ru2 N12 93.83(14) . . ?
N10 Ru2 N12 157.41(15) . . ?
N9 Ru2 N12 89.81(14) . . ?
F3 P1 F5 177.9(2) . . ?
F3 P1 F6 90.58(19) . . ?
F5 P1 F6 90.34(17) . . ?
F3 P1 F2 92.0(2) . . ?
F5 P1 F2 89.9(2) . . ?
F6 P1 F2 91.6(2) . . ?
F3 P1 F1 89.5(2) . . ?
F5 P1 F1 89.54(19) . . ?
F6 P1 F1 179.0(2) . . ?
F2 P1 F1 89.34(19) . . ?
F3 P1 F4 89.6(2) . . ?
F5 P1 F4 88.5(2) . . ?
F6 P1 F4 89.65(19) . . ?
F2 P1 F4 178.0(2) . . ?
F1 P1 F4 89.36(19) . . ?
F81 P2 F111 157.2(9) . . ?
F81 P2 F101 59.0(8) . . ?
F111 P2 F101 102.0(5) . . ?
F81 P2 F90 102.0(7) . . ?
F111 P2 F90 60.7(5) . . ?
F101 P2 F90 83.4(4) . . ?
F81 P2 F12 90.6(6) . . ?
F111 P2 F12 104.0(5) . . ?
F101 P2 F12 93.8(3) . . ?
F90 P2 F12 163.1(5) . . ?
F81 P2 F7 105.6(7) . . ?
F111 P2 F7 92.1(4) . . ?
F101 P2 F7 164.2(4) . . ?
F90 P2 F7 97.5(4) . . ?
F12 P2 F7 89.7(2) . . ?
F81 P2 F91 78.0(6) . . ?
F111 P2 F91 89.6(5) . . ?
F101 P2 F91 87.8(4) . . ?
F90 P2 F91 31.2(4) . . ?
F12 P2 F91 165.6(4) . . ?
F7 P2 F91 85.0(3) . . ?
F81 P2 F100 87.2(8) . . ?
F111 P2 F100 76.7(5) . . ?
F101 P2 F100 29.4(3) . . ?
F90 P2 F100 83.9(5) . . ?
F12 P2 F100 85.6(4) . . ?
F7 P2 F100 166.4(4) . . ?
F91 P2 F100 102.4(4) . . ?
F81 P2 F110 168.1(7) . . ?
F111 P2 F110 23.6(5) . . ?
F101 P2 F110 112.1(5) . . ?
F90 P2 F110 83.8(5) . . ?
F12 P2 F110 81.9(4) . . ?
F7 P2 F110 83.7(4) . . ?
F91 P2 F110 110.7(4) . . ?
F100 P2 F110 83.0(5) . . ?
F81 P2 F80 25.0(7) . . ?
F111 P2 F80 168.4(5) . . ?
F101 P2 F80 83.7(4) . . ?
F90 P2 F80 110.6(5) . . ?
F12 P2 F80 85.5(3) . . ?
F7 P2 F80 81.2(3) . . ?
F91 P2 F80 80.5(4) . . ?
F100 P2 F80 111.1(5) . . ?
F110 P2 F80 160.3(5) . . ?
F18 P3 F17 90.26(18) . . ?
F18 P3 F16 89.50(17) . . ?
F17 P3 F16 90.03(17) . . ?
F18 P3 F14 90.22(18) . . ?
F17 P3 F14 179.50(19) . . ?
F16 P3 F14 89.85(16) . . ?
F18 P3 F13 91.23(19) . . ?
F17 P3 F13 89.75(18) . . ?
F16 P3 F13 179.24(19) . . ?
F14 P3 F13 90.37(18) . . ?
F18 P3 F15 179.18(19) . . ?
F17 P3 F15 89.98(16) . . ?
F16 P3 F15 89.71(16) . . ?
F14 P3 F15 89.54(16) . . ?
F13 P3 F15 89.56(18) . . ?
P41 P40 F21 106.3(7) . . ?
P41 P40 F190 121.0(8) . . ?
F21 P40 F190 131.6(9) . . ?
P41 P40 F191 78.8(7) . . ?
F21 P40 F191 170.0(8) . . ?
F190 P40 F191 42.2(6) . . ?
P41 P40 F230 83.6(7) . . ?
F21 P40 F230 98.7(7) . . ?
F190 P40 F230 96.2(8) . . ?
F191 P40 F230 90.3(7) . . ?
P41 P40 F231 59.6(4) . . ?
F21 P40 F231 102.8(6) . . ?
F190 P40 F231 109.0(7) . . ?
F191 P40 F231 87.1(6) . . ?
F230 P40 F231 24.1(5) . . ?
P41 P40 F20 59.8(4) . . ?
F21 P40 F20 93.1(5) . . ?
F190 P40 F20 101.5(6) . . ?
F191 P40 F20 81.9(6) . . ?
F230 P40 F20 143.4(7) . . ?
F231 P40 F20 119.4(5) . . ?
P41 P40 F240 40.5(5) . . ?
F21 P40 F240 146.6(7) . . ?
F190 P40 F240 80.7(7) . . ?
F191 P40 F240 38.5(6) . . ?
F230 P40 F240 83.3(6) . . ?
F231 P40 F240 66.6(4) . . ?
F20 P40 F240 68.5(4) . . ?
P41 P40 F22 31.8(4) . . ?
F21 P40 F22 74.9(5) . . ?
F190 P40 F22 152.9(7) . . ?
F191 P40 F22 110.6(6) . . ?
F230 P40 F22 82.9(6) . . ?
F231 P40 F22 62.1(3) . . ?
F20 P40 F22 66.9(3) . . ?
F240 P40 F22 72.2(4) . . ?
P40 P41 F191 61.9(6) . . ?
P40 P41 F240 115.1(7) . . ?
F191 P41 F240 53.3(6) . . ?
P40 P41 F22 128.9(5) . . ?
F191 P41 F22 169.1(5) . . ?
F240 P41 F22 115.7(6) . . ?
P40 P41 F231 89.6(5) . . ?
F191 P41 F231 92.7(5) . . ?
F240 P41 F231 89.1(5) . . ?
F22 P41 F231 86.5(3) . . ?
P40 P41 F20 89.4(5) . . ?
F191 P41 F20 87.2(4) . . ?
F240 P41 F20 91.7(5) . . ?
F22 P41 F20 93.8(3) . . ?
F231 P41 F20 178.9(4) . . ?
P40 P41 F241 148.4(6) . . ?
F191 P41 F241 86.7(5) . . ?
F240 P41 F241 33.4(5) . . ?
F22 P41 F241 82.3(5) . . ?
F231 P41 F241 87.9(5) . . ?
F20 P41 F241 93.2(4) . . ?
P40 P41 F230 62.7(6) . . ?
F191 P41 F230 78.8(6) . . ?
F240 P41 F230 98.9(6) . . ?
F22 P41 F230 104.5(5) . . ?
F231 P41 F230 27.0(4) . . ?
F20 P41 F230 152.0(5) . . ?
F241 P41 F230 109.8(6) . . ?
P40 P41 F21 41.4(5) . . ?
F191 P41 F21 102.9(5) . . ?
F240 P41 F21 156.2(6) . . ?
F22 P41 F21 88.0(3) . . ?
F231 P41 F21 93.4(3) . . ?
F20 P41 F21 85.6(3) . . ?
F241 P41 F21 170.2(5) . . ?
F230 P41 F21 74.3(5) . . ?
P40 P41 F190 33.8(5) . . ?
F191 P41 F190 28.2(4) . . ?
F240 P41 F190 81.5(6) . . ?
F22 P41 F190 162.7(4) . . ?
F231 P41 F190 92.5(4) . . ?
F20 P41 F190 86.9(4) . . ?
F241 P41 F190 114.9(5) . . ?
F230 P41 F190 69.3(5) . . ?
F21 P41 F190 74.8(4) . . ?
P41 F20 P40 30.8(2) . . ?
P40 F21 P41 32.3(4) . . ?
P41 F22 P40 19.2(2) . . ?
F81 F80 P2 49.3(13) . . ?
F80 F81 P2 105.7(16) . . ?
F80 F81 F101 168.7(19) . . ?
P2 F81 F101 65.8(8) . . ?
F91 F90 F111 131.7(11) . . ?
F91 F90 P2 81.8(9) . . ?
F111 F90 P2 55.9(5) . . ?
F90 F91 P2 67.0(8) . . ?
F101 F100 P2 65.2(8) . . ?
F100 F101 F81 137.3(12) . . ?
F100 F101 P2 85.4(9) . . ?
F81 F101 P2 55.2(6) . . ?
F111 F110 P2 53.3(12) . . ?
F110 F111 P2 103.1(15) . . ?
F110 F111 F90 161.6(17) . . ?
P2 F111 F90 63.4(5) . . ?
F191 F190 P40 73.8(9) . . ?
F191 F190 P41 48.6(8) . . ?
P40 F190 P41 25.2(4) . . ?
F190 F191 P40 64.0(9) . . ?
F190 F191 F240 167.0(14) . . ?
P40 F191 F240 103.2(9) . . ?
F190 F191 P41 103.2(11) . . ?
P40 F191 P41 39.3(4) . . ?
F240 F191 P41 64.1(7) . . ?
F231 F230 P40 103.0(13) . . ?
F231 F230 P41 69.3(10) . . ?
P40 F230 P41 33.7(4) . . ?
F230 F231 P41 83.7(11) . . ?
F230 F231 P40 53.0(10) . . ?
P41 F231 P40 30.8(2) . . ?
F241 F240 F191 146.2(15) . . ?
F241 F240 P41 83.6(11) . . ?
F191 F240 P41 62.6(6) . . ?
F241 F240 P40 108.0(12) . . ?
F191 F240 P40 38.3(6) . . ?
P41 F240 P40 24.4(3) . . ?
F240 F241 P41 63.0(10) . . ?
O211 O220 O221 135.9(15) . . ?
C1 N1 C5 118.3(4) . . ?
C1 N1 Ru1 128.0(3) . . ?
C5 N1 Ru1 113.6(3) . . ?
C15 N2 C6 120.7(4) . . ?
C15 N2 Ru1 119.8(3) . . ?
C6 N2 Ru1 119.5(3) . . ?
C20 N3 C16 119.0(4) . . ?
C20 N3 Ru1 126.6(3) . . ?
C16 N3 Ru1 114.1(3) . . ?
C21 N4 C25 118.3(4) . . ?
C21 N4 Ru1 127.6(3) . . ?
C25 N4 Ru1 114.1(3) . . ?
C26 N5 C35 120.9(4) . . ?
C26 N5 Ru1 119.9(3) . . ?
C35 N5 Ru1 119.2(3) . . ?
C40 N6 C36 118.3(4) . . ?
C40 N6 Ru1 127.8(3) . . ?
C36 N6 Ru1 113.9(3) . . ?
C41 N7 C45 118.0(4) . . ?
C41 N7 Ru2 127.9(3) . . ?
C45 N7 Ru2 114.1(3) . . ?
C46 N8 C55 121.4(4) . . ?
C46 N8 Ru2 118.7(3) . . ?
C55 N8 Ru2 119.9(3) . . ?
C60 N9 C56 118.4(4) . . ?
C60 N9 Ru2 127.1(3) . . ?
C56 N9 Ru2 114.5(3) . . ?
C61 N10 C65 118.5(4) . . ?
C61 N10 Ru2 127.3(3) . . ?
C65 N10 Ru2 114.2(3) . . ?
C75 N11 C66 120.3(4) . . ?
C75 N11 Ru2 119.5(3) . . ?
C66 N11 Ru2 119.5(3) . . ?
C80 N12 C76 118.4(4) . . ?
C80 N12 Ru2 127.6(3) . . ?
C76 N12 Ru2 113.9(3) . . ?
C9 N13 C13 118.1(5) . . ?
C29 N14 C33 118.0(5) . . ?
C49 N15 C53 117.8(4) . . ?
C69 N16 C73 117.8(5) . . ?
N1 C1 C2 122.4(4) . . ?
C3 C2 C1 119.2(4) . . ?
C2 C3 C4 119.4(5) . . ?
C5 C4 C3 119.5(4) . . ?
C4 C5 N1 121.1(4) . . ?
C4 C5 C6 123.8(4) . . ?
N1 C5 C6 115.1(4) . . ?
N2 C6 C7 120.7(4) . . ?
N2 C6 C5 112.4(4) . . ?
C7 C6 C5 126.9(4) . . ?
C6 C7 C8 120.1(4) . . ?
C14 C8 C7 118.7(4) . . ?
C14 C8 C9 122.2(4) . . ?
C7 C8 C9 119.1(4) . . ?
N13 C9 C10 122.2(4) . . ?
N13 C9 C8 116.0(4) . . ?
C10 C9 C8 121.8(4) . . ?
C9 C10 C11 118.9(5) . . ?
C10 C11 C12 119.8(5) . . ?
C13 C12 C11 118.2(5) . . ?
N13 C13 C12 122.8(5) . . ?
C15 C14 C8 119.5(4) . . ?
N2 C15 C14 120.3(4) . . ?
N2 C15 C16 111.7(4) . . ?
C14 C15 C16 128.0(4) . . ?
N3 C16 C17 120.5(4) . . ?
N3 C16 C15 115.6(4) . . ?
C17 C16 C15 123.9(4) . . ?
C18 C17 C16 119.8(5) . . ?
C19 C18 C17 119.3(5) . . ?
C20 C19 C18 119.2(5) . . ?
N3 C20 C19 122.2(5) . . ?
N4 C21 C22 122.0(4) . . ?
C21 C22 C23 119.5(4) . . ?
C24 C23 C22 119.2(4) . . ?
C23 C24 C25 119.4(5) . . ?
N4 C25 C24 121.7(4) . . ?
N4 C25 C26 115.0(4) . . ?
C24 C25 C26 123.3(4) . . ?
N5 C26 C27 120.6(4) . . ?
N5 C26 C25 112.4(4) . . ?
C27 C26 C25 127.0(4) . . ?
C26 C27 C28 119.3(4) . . ?
C34 C28 C27 119.4(4) . . ?
C34 C28 C29 121.2(4) . . ?
C27 C28 C29 119.4(4) . . ?
C30 C29 N14 122.7(5) . . ?
C30 C29 C28 117.9(5) . . ?
N14 C29 C28 119.4(5) . . ?
C29 C30 C31 119.3(5) . . ?
C30 C31 C32 121.0(6) . . ?
C31 C32 C33 118.2(5) . . ?
C32 C33 N14 120.7(6) . . ?
C35 C34 C28 118.8(4) . . ?
N5 C35 C34 121.0(4) . . ?
N5 C35 C36 112.9(4) . . ?
C34 C35 C36 126.1(4) . . ?
N6 C36 C37 121.2(4) . . ?
N6 C36 C35 115.0(4) . . ?
C37 C36 C35 123.8(4) . . ?
C38 C37 C36 119.7(4) . . ?
C37 C38 C39 119.1(4) . . ?
C38 C39 C40 119.3(5) . . ?
N6 C40 C39 122.5(4) . . ?
N7 C41 C42 122.9(4) . . ?
C41 C42 C43 119.3(4) . . ?
C42 C43 C44 118.9(4) . . ?
C45 C44 C43 119.4(4) . . ?
N7 C45 C44 121.6(4) . . ?
N7 C45 C46 114.9(4) . . ?
C44 C45 C46 123.6(4) . . ?
N8 C46 C47 120.4(4) . . ?
N8 C46 C45 113.0(4) . . ?
C47 C46 C45 126.5(4) . . ?
C46 C47 C48 120.0(4) . . ?
C54 C48 C47 117.8(4) . . ?
C54 C48 C49 120.3(4) . . ?
C47 C48 C49 121.9(4) . . ?
N15 C49 C50 121.8(4) . . ?
N15 C49 C48 115.6(4) . . ?
C50 C49 C48 122.6(4) . . ?
C51 C50 C49 119.4(5) . . ?
C52 C51 C50 118.7(5) . . ?
C53 C52 C51 118.5(5) . . ?
N15 C53 C52 123.7(5) . . ?
C55 C54 C48 120.5(4) . . ?
N8 C55 C54 119.8(4) . . ?
N8 C55 C56 112.2(4) . . ?
C54 C55 C56 127.9(4) . . ?
N9 C56 C57 121.1(4) . . ?
N9 C56 C55 115.0(4) . . ?
C57 C56 C55 124.0(4) . . ?
C58 C57 C56 119.5(5) . . ?
C57 C58 C59 119.5(5) . . ?
C60 C59 C58 118.9(5) . . ?
N9 C60 C59 122.5(5) . . ?
N10 C61 C62 122.2(5) . . ?
C63 C62 C61 119.0(5) . . ?
C62 C63 C64 119.6(5) . . ?
C63 C64 C65 119.2(5) . . ?
N10 C65 C64 121.5(4) . . ?
N10 C65 C66 114.9(4) . . ?
C64 C65 C66 123.6(4) . . ?
N11 C66 C67 120.8(4) . . ?
N11 C66 C65 112.1(4) . . ?
C67 C66 C65 127.0(4) . . ?
C66 C67 C68 119.8(4) . . ?
C74 C68 C67 118.5(4) . . ?
C74 C68 C69 121.7(4) . . ?
C67 C68 C69 119.8(4) . . ?
N16 C69 C70 121.6(5) . . ?
N16 C69 C68 116.5(4) . . ?
C70 C69 C68 121.8(5) . . ?
C69 C70 C71 119.3(5) . . ?
C72 C71 C70 119.1(6) . . ?
C71 C72 C73 118.6(5) . . ?
N16 C73 C72 123.5(6) . . ?
C75 C74 C68 119.8(4) . . ?
N11 C75 C74 120.8(4) . . ?
N11 C75 C76 112.1(4) . . ?
C74 C75 C76 127.1(4) . . ?
N12 C76 C77 121.3(4) . . ?
N12 C76 C75 115.4(4) . . ?
C77 C76 C75 123.3(4) . . ?
C78 C77 C76 119.2(4) . . ?
C77 C78 C79 119.7(4) . . ?
C78 C79 C80 118.5(4) . . ?
N12 C80 C79 122.9(4) . . ?
O231 O231 O230 153.2(6) 2_665 . ?
O220 O211 O210 132.3(16) . . ?

loop_
_geom_bond_atom_site_label_1
_geom_bond_atom_site_label_2
_geom_bond_distance
_geom_bond_site_symmetry_2
_geom_bond_publ_flag
Ru1 N2 1.977(4) . ?
Ru1 N5 1.980(4) . ?
Ru1 N3 2.065(4) . ?
Ru1 N1 2.069(4) . ?
Ru1 N6 2.077(4) . ?
Ru1 N4 2.079(4) . ?
Ru2 N11 1.974(4) . ?
Ru2 N8 1.985(3) . ?
Ru2 N7 2.060(4) . ?
Ru2 N10 2.070(4) . ?
Ru2 N9 2.071(4) . ?
Ru2 N12 2.077(4) . ?
P1 F3 1.581(4) . ?
P1 F5 1.592(3) . ?
P1 F6 1.594(3) . ?
P1 F2 1.595(4) . ?
P1 F1 1.605(3) . ?
P1 F4 1.611(4) . ?
P2 F81 1.398(15) . ?
P2 F111 1.441(10) . ?
P2 F101 1.554(7) . ?
P2 F90 1.557(9) . ?
P2 F12 1.568(4) . ?
P2 F7 1.593(4) . ?
P2 F91 1.674(7) . ?
P2 F100 1.705(9) . ?
P2 F110 1.751(11) . ?
P2 F80 1.775(8) . ?
P3 F18 1.598(3) . ?
P3 F17 1.598(3) . ?
P3 F16 1.599(3) . ?
P3 F14 1.601(3) . ?
P3 F13 1.601(3) . ?
P3 F15 1.611(3) . ?
P40 P41 0.938(7) . ?
P40 F21 1.159(8) . ?
P40 F190 1.223(11) . ?
P40 F191 1.307(11) . ?
P40 F230 1.500(13) . ?
P40 F231 1.831(9) . ?
P40 F20 1.833(8) . ?
P40 F240 2.053(13) . ?
P40 F22 2.215(9) . ?
P41 F191 1.454(10) . ?
P41 F240 1.472(11) . ?
P41 F22 1.502(6) . ?
P41 F231 1.579(7) . ?
P41 F20 1.585(5) . ?
P41 F241 1.643(11) . ?
P41 F230 1.678(12) . ?
P41 F21 1.683(6) . ?
P41 F190 1.886(10) . ?
F80 F81 0.778(15) . ?
F81 F101 1.459(19) . ?
F90 F91 0.877(9) . ?
F90 F111 1.517(13) . ?
F100 F101 0.839(10) . ?
F110 F111 0.720(12) . ?
F190 F191 0.915(11) . ?
F191 F240 1.313(14) . ?
F230 F231 0.766(12) . ?
F240 F241 0.910(12) . ?
O210 O211 1.56(2) . ?
O220 O211 1.43(2) . ?
O220 O221 1.73(4) . ?
O230 O231 1.616(8) . ?
N1 C1 1.338(6) . ?
N1 C5 1.386(6) . ?
N2 C15 1.359(6) . ?
N2 C6 1.360(6) . ?
N3 C20 1.356(6) . ?
N3 C16 1.367(6) . ?
N4 C21 1.348(6) . ?
N4 C25 1.370(6) . ?
N5 C26 1.349(6) . ?
N5 C35 1.362(6) . ?
N6 C40 1.336(6) . ?
N6 C36 1.383(6) . ?
N7 C41 1.352(6) . ?
N7 C45 1.373(5) . ?
N8 C46 1.350(5) . ?
N8 C55 1.352(5) . ?
N9 C60 1.348(6) . ?
N9 C56 1.372(6) . ?
N10 C61 1.351(6) . ?
N10 C65 1.371(6) . ?
N11 C75 1.358(5) . ?
N11 C66 1.358(6) . ?
N12 C80 1.342(5) . ?
N12 C76 1.365(6) . ?
N13 C9 1.346(7) . ?
N13 C13 1.353(7) . ?
N14 C29 1.356(8) . ?
N14 C33 1.382(7) . ?
N15 C49 1.340(6) . ?
N15 C53 1.340(6) . ?
N16 C69 1.339(7) . ?
N16 C73 1.347(7) . ?
C1 C2 1.395(7) . ?
C2 C3 1.371(7) . ?
C3 C4 1.389(7) . ?
C4 C5 1.382(6) . ?
C5 C6 1.468(6) . ?
C6 C7 1.370(6) . ?
C7 C8 1.401(6) . ?
C8 C14 1.395(7) . ?
C8 C9 1.487(6) . ?
C9 C10 1.373(7) . ?
C10 C11 1.380(7) . ?
C11 C12 1.381(8) . ?
C12 C13 1.371(8) . ?
C14 C15 1.392(6) . ?
C15 C16 1.468(7) . ?
C16 C17 1.391(7) . ?
C17 C18 1.384(7) . ?
C18 C19 1.383(8) . ?
C19 C20 1.375(7) . ?
C21 C22 1.384(6) . ?
C22 C23 1.385(7) . ?
C23 C24 1.376(7) . ?
C24 C25 1.386(6) . ?
C25 C26 1.480(6) . ?
C26 C27 1.387(6) . ?
C27 C28 1.400(7) . ?
C28 C34 1.399(7) . ?
C28 C29 1.486(6) . ?
C29 C30 1.340(7) . ?
C30 C31 1.356(7) . ?
C31 C32 1.377(9) . ?
C32 C33 1.381(9) . ?
C34 C35 1.383(6) . ?
C35 C36 1.466(6) . ?
C36 C37 1.383(7) . ?
C37 C38 1.378(7) . ?
C38 C39 1.385(7) . ?
C39 C40 1.385(6) . ?
C41 C42 1.371(7) . ?
C42 C43 1.381(7) . ?
C43 C44 1.398(7) . ?
C44 C45 1.376(6) . ?
C45 C46 1.474(6) . ?
C46 C47 1.383(6) . ?
C47 C48 1.403(6) . ?
C48 C54 1.398(6) . ?
C48 C49 1.487(6) . ?
C49 C50 1.392(7) . ?
C50 C51 1.385(7) . ?
C51 C52 1.378(8) . ?
C52 C53 1.375(8) . ?
C54 C55 1.386(6) . ?
C55 C56 1.475(6) . ?
C56 C57 1.388(6) . ?
C57 C58 1.377(7) . ?
C58 C59 1.385(8) . ?
C59 C60 1.381(7) . ?
C61 C62 1.390(7) . ?
C62 C63 1.379(8) . ?
C63 C64 1.387(7) . ?
C64 C65 1.388(6) . ?
C65 C66 1.479(6) . ?
C66 C67 1.379(6) . ?
C67 C68 1.404(7) . ?
C68 C74 1.392(6) . ?
C68 C69 1.485(6) . ?
C69 C70 1.382(7) . ?
C70 C71 1.391(7) . ?
C71 C72 1.358(9) . ?
C72 C73 1.371(9) . ?
C74 C75 1.384(6) . ?
C75 C76 1.472(6) . ?
C76 C77 1.397(6) . ?
C77 C78 1.381(7) . ?
C78 C79 1.382(7) . ?
C79 C80 1.391(6) . ?
O231 O231 1.417(8) 2_665 ?
